data_4114764
loop_
_publ_author_name
'Andrew G. Myers'
'Alexander R. Hurd'
'Philip C. Hogan'

_publ_section_title
;
 Evidence for Facile Atropisomerism and Simple (Non-Nucleophilic)
 Biradical-Forming Cycloaromatization within Kedarcidin Chromophore
 Aglycon
;
_journal_name_full 'Journal of the American Chemical Society'
_journal_page_first 4583
_journal_page_last 4585
_journal_paper_doi 10.1021/ja020152p
_journal_volume 124
_journal_year 2002
_chemical_formula_sum 'C30 H32 Br Cl N2 O8'
_chemical_formula_weight 663.94
_chemical_name_systematic
; 
 ? 
;
_space_group_IT_number 1
_symmetry_cell_setting triclinic
_symmetry_space_group_name_Hall 'P 1'
_symmetry_space_group_name_H-M 'P 1'
_atom_sites_solution_hydrogens geom
_atom_sites_solution_primary direct
_atom_sites_solution_secondary difmap
_audit_creation_method SHELXL-97
_cell_angle_alpha 81.077(7)
_cell_angle_beta 90.000(7)
_cell_angle_gamma 90.000(8)
_cell_formula_units_Z 2
_cell_length_a 6.332(2)
_cell_length_b 12.636(5)
_cell_length_c 19.532(8)
_cell_measurement_temperature 213(2)
_cell_volume 1543.9(10)
_computing_cell_refinement 'Bruker SMART'
_computing_data_collection 'Bruker SMART'
_computing_data_reduction 'Bruker SHELXTL'
_computing_molecular_graphics 'Bruker SHELXTL'
_computing_publication_material 'Bruker SHELXTL'
_computing_structure_refinement 'SHELXL-97 (Sheldrick, 1997)'
_computing_structure_solution 'SHELXS-97 (Sheldrick, 1990)'
_diffrn_ambient_temperature 213(2)
_diffrn_measured_fraction_theta_full 0.872
_diffrn_measured_fraction_theta_max 0.872
_diffrn_measurement_device_type 'CCD area detector'
_diffrn_measurement_method 'phi and omega scans'
_diffrn_radiation_monochromator graphite
_diffrn_radiation_source 'fine-focus sealed tube'
_diffrn_radiation_type MoK\a
_diffrn_radiation_wavelength 0.71073
_diffrn_reflns_av_R_equivalents 0.1079
_diffrn_reflns_av_sigmaI/netI 0.0909
_diffrn_reflns_limit_h_max 8
_diffrn_reflns_limit_h_min -6
_diffrn_reflns_limit_k_max 16
_diffrn_reflns_limit_k_min -13
_diffrn_reflns_limit_l_max 26
_diffrn_reflns_limit_l_min -25
_diffrn_reflns_number 8972
_diffrn_reflns_theta_full 28.60
_diffrn_reflns_theta_max 28.60
_diffrn_reflns_theta_min 1.06
_exptl_absorpt_coefficient_mu 1.469
_exptl_absorpt_correction_type none
_exptl_crystal_colour colorless
_exptl_crystal_density_diffrn 1.428
_exptl_crystal_density_meas -60
_exptl_crystal_description block
_exptl_crystal_F_000 684
_exptl_crystal_size_max 0.30
_exptl_crystal_size_mid 0.50
_refine_diff_density_max 2.480
_refine_diff_density_min -1.830
_refine_diff_density_rms 0.242
_refine_ls_abs_structure_details 'Flack H D (1983), Acta Cryst. A39, 876-881'
_refine_ls_abs_structure_Flack -0.01(2)
_refine_ls_extinction_method none
_refine_ls_goodness_of_fit_ref 1.540
_refine_ls_hydrogen_treatment mixed
_refine_ls_matrix_type full
_refine_ls_number_parameters 757
_refine_ls_number_reflns 7880
_refine_ls_number_restraints 303
_refine_ls_restrained_S_all 1.524
_refine_ls_R_factor_all 0.1667
_refine_ls_R_factor_gt 0.1306
_refine_ls_shift/su_max 0.018
_refine_ls_shift/su_mean 0.002
_refine_ls_structure_factor_coef Fsqd
_refine_ls_weighting_details 'calc w=1/[\s^2^(Fo^2^)+(0.2000P)^2^+0.0000P] where P=(Fo^2^+2Fc^2^)/3'
_refine_ls_weighting_scheme calc
_refine_ls_wR_factor_gt 0.3692
_refine_ls_wR_factor_ref 0.3995
_reflns_number_gt 5633
_reflns_number_total 7880
_reflns_threshold_expression >2sigma(I)
_cod_data_source_file ja020152p.cif
_cod_data_source_block sad
_cod_original_cell_volume 1544.0(10)
_cod_database_code 4114764

loop_
_symmetry_equiv_pos_as_xyz
'x, y, z'

loop_
_atom_site_label
_atom_site_type_symbol
_atom_site_fract_x
_atom_site_fract_y
_atom_site_fract_z
_atom_site_U_iso_or_equiv
_atom_site_adp_type
_atom_site_occupancy
_atom_site_symmetry_multiplicity
_atom_site_calc_flag
_atom_site_refinement_flags
Br1 Br 0.8570(3) 0.14258(14) 0.80001(11) 0.0434(5) Uani 1 1 d .
Cl1 Cl 0.8969(7) -0.1684(4) 0.8172(2) 0.0382(10) Uani 1 1 d .
O1 O 0.463(2) 0.1987(11) 0.5670(8) 0.047(3) Uani 1 1 d .
O2 O 0.7068(18) 0.3170(9) 0.5844(7) 0.030(2) Uani 1 1 d .
O3 O 0.511(2) 0.5649(10) 0.6216(6) 0.040(3) Uani 1 1 d .
O4 O 0.314(3) 0.5102(11) 0.7168(8) 0.051(4) Uani 1 1 d .
O5 O 0.566(2) -0.0015(14) 1.0022(6) 0.047(4) Uani 1 1 d .
H5A H 0.5009 0.0005 1.0388 0.071 Uiso 1 1 calc R
O6 O 0.455(2) -0.1045(9) 0.8476(6) 0.036(3) Uani 1 1 d .
O7 O 0.941(2) 0.0218(9) 0.4517(5) 0.033(3) Uani 1 1 d .
O8 O 1.197(2) -0.0907(10) 0.5062(6) 0.034(3) Uani 1 1 d .
N1 N 0.792(2) -0.0754(10) 0.6959(6) 0.024(3) Uani 1 1 d .
N2 N 0.939(2) -0.0371(10) 0.5664(6) 0.025(3) Uani 1 1 d .
H2C H 0.9979 -0.0808 0.5998 0.031 Uiso 1 1 calc R
C1 C 0.638(3) 0.2208(12) 0.5784(9) 0.027(3) Uani 1 1 d U
C2 C 0.822(3) 0.1406(12) 0.5836(8) 0.025(2) Uani 1 1 d U
H2A H 0.9198 0.1629 0.5452 0.030 Uiso 1 1 calc R
H2B H 0.8986 0.1436 0.6269 0.030 Uiso 1 1 calc R
C3 C 0.758(3) 0.0269(12) 0.5820(8) 0.025(2) Uani 1 1 d U
H3B H 0.6519 0.0265 0.5446 0.030 Uiso 1 1 calc R
C4 C 0.659(3) -0.0241(12) 0.6492(8) 0.025(2) Uani 1 1 d U
C5 C 0.451(3) -0.0117(12) 0.6631(9) 0.029(2) Uani 1 1 d U
H5B H 0.3574 0.0174 0.6279 0.034 Uiso 1 1 calc R
C6 C 0.380(3) -0.0430(12) 0.7305(9) 0.029(2) Uani 1 1 d U
H6A H 0.2402 -0.0307 0.7439 0.035 Uiso 1 1 calc R
C7 C 0.502(3) -0.0846(11) 0.7685(9) 0.029(2) Uani 1 1 d U
C8 C 0.722(3) -0.1033(12) 0.7578(9) 0.028(3) Uani 1 1 d U
C9 C 0.532(3) -0.0256(14) 0.8869(8) 0.029(2) Uani 1 1 d U
H9A H 0.6888 -0.0259 0.8874 0.035 Uiso 1 1 calc R
C10 C 0.448(3) -0.0613(15) 0.9591(8) 0.032(2) Uani 1 1 d U
H10A H 0.4798 -0.1383 0.9729 0.038 Uiso 1 1 calc R
C11 C 0.227(3) -0.0454(16) 0.9684(8) 0.033(3) Uani 1 1 d U
C12 C 0.054(3) -0.0345(18) 0.9810(9) 0.041(4) Uani 1 1 d U
H12 H -0.0887 -0.0255 0.9915 0.049 Uiso 1 1 calc R
C13 C 0.453(3) 0.0822(14) 0.8574(9) 0.030(2) Uani 1 1 d U
H13A H 0.3148 0.0997 0.8693 0.037 Uiso 1 1 calc R
C14 C 0.562(3) 0.1568(14) 0.8153(8) 0.028(2) Uani 1 1 d U
C15 C 0.480(3) 0.2490(14) 0.7772(9) 0.030(2) Uani 1 1 d U
C16 C 0.421(3) 0.3298(13) 0.7380(9) 0.031(2) Uani 1 1 d U
C17 C 0.360(3) 0.4145(14) 0.6884(9) 0.035(2) Uani 1 1 d U
C18 C 0.160(3) 0.3841(16) 0.6487(11) 0.043(3) Uani 1 1 d U
H18A H 0.1911 0.3189 0.6292 0.052 Uiso 1 1 calc R
H18B H 0.0450 0.3671 0.6823 0.052 Uiso 1 1 calc R
C19 C 0.084(3) 0.4656(17) 0.5927(12) 0.049(3) Uani 1 1 d U
C20 C 0.039(4) 0.529(2) 0.5432(14) 0.060(5) Uani 1 1 d U
H20 H 0.0038 0.5797 0.5042 0.072 Uiso 1 1 calc R
C21 C 0.543(3) 0.4514(13) 0.6371(9) 0.031(2) Uani 1 1 d U
H21A H 0.6769 0.4391 0.6631 0.038 Uiso 1 1 calc R
C22 C 0.567(3) 0.4053(13) 0.5715(9) 0.030(3) Uani 1 1 d U
H22A H 0.4296 0.3819 0.5564 0.036 Uiso 1 1 calc R
H22B H 0.6240 0.4595 0.5348 0.036 Uiso 1 1 calc R
C23 C 0.439(5) 0.5945(19) 0.6843(14) 0.065(5) Uani 1 1 d U
C24 C 0.295(5) 0.6911(19) 0.6662(15) 0.068(6) Uani 1 1 d U
H24A H 0.1813 0.6734 0.6368 0.102 Uiso 1 1 calc R
H24B H 0.3757 0.7507 0.6418 0.102 Uiso 1 1 calc R
H24C H 0.2371 0.7110 0.7083 0.102 Uiso 1 1 calc R
C25 C 0.623(6) 0.612(2) 0.7320(16) 0.077(6) Uani 1 1 d U
H25A H 0.7058 0.5470 0.7417 0.116 Uiso 1 1 calc R
H25B H 0.5677 0.6303 0.7751 0.116 Uiso 1 1 calc R
H25C H 0.7108 0.6701 0.7096 0.116 Uiso 1 1 calc R
C26 C 1.018(3) -0.0302(12) 0.5023(8) 0.030(4) Uani 1 1 d .
C27 C 1.297(3) -0.1135(15) 0.4413(9) 0.036(3) Uani 1 1 d U
C28 C 1.144(3) -0.1726(16) 0.4044(10) 0.039(4) Uani 1 1 d U
H28A H 1.0323 -0.1243 0.3850 0.058 Uiso 1 1 calc R
H28B H 1.0827 -0.2308 0.4367 0.058 Uiso 1 1 calc R
H28C H 1.2149 -0.2015 0.3675 0.058 Uiso 1 1 calc R
C29 C 1.475(3) -0.1851(16) 0.4717(10) 0.040(4) Uani 1 1 d U
H29A H 1.5572 -0.2073 0.4346 0.060 Uiso 1 1 calc R
H29B H 1.4170 -0.2477 0.5007 0.060 Uiso 1 1 calc R
H29C H 1.5646 -0.1462 0.4995 0.060 Uiso 1 1 calc R
C30 C 1.369(3) -0.0149(17) 0.3985(10) 0.044(4) Uani 1 1 d U
H30A H 1.2478 0.0271 0.3802 0.066 Uiso 1 1 calc R
H30B H 1.4540 -0.0325 0.3606 0.066 Uiso 1 1 calc R
H30C H 1.4533 0.0263 0.4265 0.066 Uiso 1 1 calc R
Br2 Br 0.4666(3) 0.43755(17) 0.23033(11) 0.0494(6) Uani 1 1 d .
Cl2 Cl 0.4167(7) 0.5610(3) 0.3991(2) 0.0370(10) Uani 1 1 d .
O9 O 0.857(2) 0.7613(12) 0.0896(7) 0.043(3) Uani 1 1 d .
O10 O 0.610(2) 0.6850(10) 0.0364(6) 0.037(3) Uani 1 1 d .
O11 O 0.809(2) 0.5095(12) -0.0745(6) 0.044(4) Uani 1 1 d .
O12 O 1.017(3) 0.4014(11) -0.0005(7) 0.052(4) Uani 1 1 d .
O13 O 0.7563(18) 0.2150(9) 0.4025(8) 0.041(3) Uani 1 1 d .
H13B H 0.8232 0.1605 0.4191 0.062 Uiso 1 1 calc R
O14 O 0.8633(18) 0.4947(9) 0.3838(6) 0.027(2) Uani 1 1 d .
O15 O 0.3766(19) 1.0164(9) 0.1273(6) 0.033(3) Uani 1 1 d .
O16 O 0.1313(19) 0.9929(9) 0.2110(6) 0.032(3) Uani 1 1 d .
N3 N 0.523(2) 0.6994(10) 0.2932(7) 0.024(3) Uani 1 1 d .
N4 N 0.379(2) 0.8761(10) 0.2132(7) 0.028(3) Uani 1 1 d .
H4A H 0.3218 0.8480 0.2524 0.033 Uiso 1 1 calc R
C31 C 0.678(3) 0.7377(14) 0.0858(9) 0.033(3) Uani 1 1 d U
C32 C 0.500(3) 0.7646(13) 0.1293(9) 0.032(2) Uani 1 1 d U
H32A H 0.4292 0.6980 0.1491 0.038 Uiso 1 1 calc R
H32B H 0.3985 0.8081 0.0994 0.038 Uiso 1 1 calc R
C33 C 0.559(3) 0.8237(13) 0.1873(9) 0.028(2) Uani 1 1 d U
H33A H 0.6640 0.8793 0.1697 0.034 Uiso 1 1 calc R
C34 C 0.660(3) 0.7480(12) 0.2456(8) 0.026(2) Uani 1 1 d U
C35 C 0.875(3) 0.7283(13) 0.2456(9) 0.029(2) Uani 1 1 d U
H35A H 0.9746 0.7659 0.2154 0.035 Uiso 1 1 calc R
C36 C 0.917(3) 0.6457(13) 0.2965(9) 0.029(2) Uani 1 1 d U
H36A H 1.0618 0.6290 0.3008 0.035 Uiso 1 1 calc R
C37 C 0.809(3) 0.5892(12) 0.3373(8) 0.024(2) Uani 1 1 d U
C38 C 0.593(3) 0.6237(12) 0.3384(7) 0.022(2) Uani 1 1 d U
C39 C 0.792(2) 0.3975(13) 0.3599(8) 0.026(2) Uani 1 1 d U
H39A H 0.6356 0.3966 0.3581 0.031 Uiso 1 1 calc R
C40 C 0.869(3) 0.3062(13) 0.4130(9) 0.030(2) Uani 1 1 d U
H40A H 0.8341 0.3225 0.4597 0.035 Uiso 1 1 calc R
C41 C 1.102(3) 0.2886(13) 0.4099(9) 0.032(3) Uani 1 1 d U
C42 C 1.280(3) 0.2650(16) 0.4069(11) 0.041(4) Uani 1 1 d U
H42 H 1.4234 0.2460 0.4044 0.049 Uiso 1 1 calc R
C43 C 0.878(3) 0.3930(14) 0.2910(8) 0.028(2) Uani 1 1 d U
H43A H 1.0197 0.3726 0.2884 0.034 Uiso 1 1 calc R
C44 C 0.767(3) 0.4163(14) 0.2289(8) 0.029(2) Uani 1 1 d U
C45 C 0.852(3) 0.4326(14) 0.1638(8) 0.031(2) Uani 1 1 d U
C46 C 0.909(3) 0.4504(14) 0.1045(8) 0.033(2) Uani 1 1 d U
C47 C 0.970(3) 0.4849(15) 0.0342(9) 0.035(2) Uani 1 1 d U
C48 C 1.165(3) 0.5579(18) 0.0330(10) 0.044(3) Uani 1 1 d U
H48A H 1.1345 0.6144 0.0607 0.052 Uiso 1 1 calc R
H48B H 1.2830 0.5155 0.0549 0.052 Uiso 1 1 calc R
C49 C 1.230(3) 0.6082(19) -0.0368(11) 0.048(3) Uani 1 1 d U
C50 C 1.279(4) 0.656(2) -0.0945(13) 0.058(4) Uani 1 1 d U
H50 H 1.3174 0.6922 -0.1384 0.070 Uiso 1 1 calc R
C51 C 0.783(3) 0.5416(15) -0.0075(9) 0.035(2) Uani 1 1 d U
H51A H 0.6512 0.5076 0.0128 0.042 Uiso 1 1 calc R
C52 C 0.750(3) 0.6608(15) -0.0163(9) 0.035(3) Uani 1 1 d U
H52A H 0.8860 0.6968 -0.0128 0.042 Uiso 1 1 calc R
H52B H 0.6902 0.6864 -0.0621 0.042 Uiso 1 1 calc R
C53 C 0.898(5) 0.406(2) -0.0636(13) 0.065(5) Uani 1 1 d U
C54 C 1.030(5) 0.395(2) -0.1221(13) 0.068(6) Uani 1 1 d U
H54A H 1.1398 0.4488 -0.1269 0.102 Uiso 1 1 calc R
H54B H 0.9448 0.4032 -0.1639 0.102 Uiso 1 1 calc R
H54C H 1.0941 0.3240 -0.1150 0.102 Uiso 1 1 calc R
C55 C 0.711(6) 0.327(2) -0.0494(15) 0.075(6) Uani 1 1 d U
H55A H 0.6333 0.3417 -0.0092 0.112 Uiso 1 1 calc R
H55B H 0.7650 0.2542 -0.0408 0.112 Uiso 1 1 calc R
H55C H 0.6185 0.3353 -0.0894 0.112 Uiso 1 1 calc R
C56 C 0.297(3) 0.9664(15) 0.1785(9) 0.034(4) Uani 1 1 d .
C57 C 0.032(4) 1.1000(17) 0.1918(12) 0.046(3) Uani 1 1 d U
C58 C 0.185(4) 1.1853(17) 0.2030(13) 0.052(4) Uani 1 1 d U
H58A H 0.2960 1.1897 0.1684 0.078 Uiso 1 1 calc R
H58B H 0.2467 1.1681 0.2488 0.078 Uiso 1 1 calc R
H58C H 0.1126 1.2536 0.1990 0.078 Uiso 1 1 calc R
C59 C -0.048(4) 1.1155(19) 0.1224(12) 0.054(4) Uani 1 1 d U
H59A H 0.0687 1.1206 0.0900 0.081 Uiso 1 1 calc R
H59B H -0.1302 1.1811 0.1142 0.081 Uiso 1 1 calc R
H59C H -0.1375 1.0555 0.1159 0.081 Uiso 1 1 calc R
C60 C -0.150(3) 1.0914(18) 0.2452(11) 0.048(4) Uani 1 1 d U
H60A H -0.2490 1.0364 0.2362 0.072 Uiso 1 1 calc R
H60B H -0.2233 1.1596 0.2414 0.072 Uiso 1 1 calc R
H60C H -0.0933 1.0728 0.2916 0.072 Uiso 1 1 calc R

loop_
_atom_site_aniso_label
_atom_site_aniso_U_11
_atom_site_aniso_U_22
_atom_site_aniso_U_33
_atom_site_aniso_U_23
_atom_site_aniso_U_13
_atom_site_aniso_U_12
Br1 0.0361(10) 0.0366(10) 0.0546(11) 0.0017(8) 0.0060(9) -0.0077(7)
Cl1 0.036(2) 0.043(3) 0.0314(19) 0.0079(17) 0.0026(18) 0.0080(18)
O1 0.044(8) 0.026(7) 0.072(10) -0.010(7) -0.017(7) 0.007(6)
O2 0.024(6) 0.016(5) 0.049(7) -0.004(5) -0.004(5) 0.003(4)
O3 0.058(9) 0.026(7) 0.034(6) -0.004(5) 0.013(6) -0.006(6)
O4 0.073(11) 0.023(7) 0.057(9) -0.007(6) 0.018(8) 0.012(7)
O5 0.027(7) 0.091(12) 0.026(6) -0.016(7) 0.000(5) 0.002(7)
O6 0.058(8) 0.022(6) 0.025(5) 0.004(4) 0.007(6) -0.011(5)
O7 0.059(8) 0.020(6) 0.020(5) 0.001(4) -0.002(5) 0.012(5)
O8 0.047(7) 0.032(7) 0.023(5) -0.009(5) -0.008(5) 0.020(5)
N1 0.033(7) 0.014(6) 0.025(6) -0.001(5) -0.008(6) 0.007(5)
N2 0.040(8) 0.012(6) 0.023(6) 0.001(5) -0.007(6) 0.011(5)
C1 0.033(6) 0.016(5) 0.032(5) -0.004(4) -0.005(5) 0.003(5)
C2 0.031(5) 0.015(5) 0.030(5) -0.004(4) -0.005(4) 0.004(4)
C3 0.032(5) 0.013(4) 0.030(4) -0.007(4) -0.004(4) 0.003(4)
C4 0.034(5) 0.012(4) 0.030(4) -0.009(4) -0.004(4) -0.002(4)
C5 0.037(5) 0.014(4) 0.036(5) -0.008(4) -0.001(4) -0.004(4)
C6 0.038(5) 0.012(4) 0.039(5) -0.008(4) 0.003(4) -0.004(4)
C7 0.035(5) 0.007(4) 0.045(5) -0.006(4) 0.017(4) -0.005(4)
C8 0.036(6) 0.008(5) 0.040(6) -0.005(5) 0.011(5) -0.010(4)
C9 0.024(5) 0.036(5) 0.024(4) 0.003(4) -0.002(4) -0.003(4)
C10 0.024(5) 0.043(5) 0.025(5) 0.004(4) 0.000(4) -0.003(4)
C11 0.023(5) 0.049(6) 0.025(5) 0.002(5) -0.001(5) -0.009(5)
C12 0.023(7) 0.066(9) 0.033(7) -0.007(7) -0.001(6) -0.008(7)
C13 0.026(5) 0.032(5) 0.031(4) 0.004(4) -0.007(4) -0.005(4)
C14 0.030(5) 0.025(5) 0.027(4) -0.001(4) -0.004(4) -0.005(4)
C15 0.033(5) 0.026(4) 0.031(4) 0.002(4) 0.000(4) -0.006(4)
C16 0.032(4) 0.024(4) 0.035(4) 0.002(4) 0.001(4) -0.004(4)
C17 0.035(4) 0.024(4) 0.041(4) 0.005(4) 0.000(4) -0.002(4)
C18 0.041(5) 0.033(5) 0.051(5) 0.011(4) -0.003(5) -0.002(4)
C19 0.044(6) 0.039(6) 0.058(6) 0.014(5) -0.006(6) -0.002(5)
C20 0.053(9) 0.048(9) 0.070(9) 0.020(8) -0.010(8) -0.006(8)
C21 0.033(5) 0.020(5) 0.038(5) 0.003(4) 0.002(4) 0.002(4)
C22 0.034(6) 0.018(5) 0.036(5) 0.002(5) 0.003(5) 0.005(5)
C23 0.099(14) 0.032(8) 0.068(10) -0.022(8) 0.003(10) 0.002(8)
C24 0.101(15) 0.034(9) 0.072(11) -0.013(9) 0.005(11) 0.001(9)
C25 0.108(16) 0.048(10) 0.079(12) -0.020(10) -0.007(11) -0.001(10)
C26 0.054(11) 0.007(7) 0.027(7) -0.002(6) -0.006(7) 0.011(6)
C27 0.037(6) 0.038(7) 0.036(6) -0.019(5) 0.005(5) 0.004(5)
C28 0.040(8) 0.037(8) 0.044(8) -0.018(7) 0.006(7) 0.003(6)
C29 0.033(7) 0.040(8) 0.050(8) -0.018(7) 0.004(7) 0.012(6)
C30 0.041(8) 0.050(9) 0.041(8) -0.007(7) 0.004(7) -0.003(7)
Br2 0.0385(11) 0.0612(14) 0.0478(11) -0.0065(10) -0.0104(9) -0.0004(9)
Cl2 0.038(2) 0.030(2) 0.038(2) 0.0135(17) 0.0122(18) 0.0110(17)
O9 0.027(7) 0.060(9) 0.045(7) -0.022(7) 0.011(6) -0.008(6)
O10 0.042(7) 0.036(7) 0.037(6) -0.013(6) 0.003(6) 0.014(6)
O11 0.063(10) 0.045(8) 0.027(6) -0.011(6) -0.006(6) 0.020(7)
O12 0.081(11) 0.034(8) 0.040(7) -0.003(6) -0.002(7) 0.035(8)
O13 0.018(6) 0.018(6) 0.080(9) 0.017(6) 0.010(6) 0.001(4)
O14 0.033(6) 0.016(5) 0.031(5) 0.003(4) -0.012(5) 0.005(4)
O15 0.037(7) 0.023(6) 0.035(6) 0.011(5) 0.013(5) 0.005(5)
O16 0.033(6) 0.018(6) 0.041(6) 0.005(5) 0.005(5) 0.008(4)
N3 0.039(8) 0.011(6) 0.021(6) -0.001(5) -0.010(6) 0.000(5)
N4 0.043(8) 0.014(6) 0.024(6) 0.004(5) 0.010(6) 0.003(5)
C31 0.030(6) 0.023(6) 0.042(6) 0.008(5) 0.005(5) 0.012(5)
C32 0.032(5) 0.020(5) 0.040(5) 0.007(4) 0.003(5) 0.008(4)
C33 0.031(5) 0.016(4) 0.036(5) 0.002(4) 0.002(4) 0.006(4)
C34 0.033(5) 0.014(4) 0.032(4) -0.004(4) -0.002(4) 0.002(4)
C35 0.039(5) 0.016(4) 0.032(4) -0.005(4) -0.002(4) 0.000(4)
C36 0.041(5) 0.020(4) 0.030(4) -0.013(4) -0.007(4) -0.002(4)
C37 0.036(5) 0.017(5) 0.022(4) -0.013(4) -0.015(4) 0.009(4)
C38 0.033(6) 0.014(5) 0.020(5) -0.005(4) -0.009(5) 0.008(4)
C39 0.021(4) 0.023(4) 0.033(5) 0.002(4) -0.003(4) 0.002(4)
C40 0.021(5) 0.024(5) 0.039(5) 0.008(4) 0.001(4) 0.005(4)
C41 0.022(5) 0.024(5) 0.045(5) 0.009(5) -0.003(5) 0.004(4)
C42 0.025(7) 0.033(8) 0.062(8) 0.006(7) -0.011(7) -0.001(6)
C43 0.026(4) 0.027(5) 0.030(4) 0.000(4) -0.003(4) -0.001(4)
C44 0.032(5) 0.026(5) 0.027(4) 0.003(4) -0.005(4) 0.001(4)
C45 0.035(5) 0.029(5) 0.027(4) 0.003(4) -0.004(4) 0.004(4)
C46 0.036(5) 0.032(5) 0.028(4) 0.003(4) -0.002(4) 0.002(4)
C47 0.039(4) 0.036(4) 0.030(4) 0.000(4) 0.000(4) 0.003(4)
C48 0.042(5) 0.047(5) 0.040(5) 0.001(5) 0.003(5) 0.000(5)
C49 0.043(6) 0.053(6) 0.045(6) 0.002(5) 0.002(5) -0.003(5)
C50 0.043(8) 0.072(10) 0.055(9) 0.004(8) -0.003(8) -0.008(8)
C51 0.041(5) 0.034(5) 0.029(4) -0.003(4) 0.003(4) 0.004(4)
C52 0.043(6) 0.035(6) 0.027(5) -0.006(5) 0.001(5) 0.002(5)
C53 0.104(14) 0.041(9) 0.055(9) -0.028(8) 0.005(10) 0.007(9)
C54 0.103(15) 0.050(11) 0.056(10) -0.024(9) 0.011(11) 0.012(10)
C55 0.114(16) 0.048(10) 0.066(11) -0.021(9) -0.001(11) -0.005(10)
C56 0.031(9) 0.035(10) 0.034(8) -0.002(7) -0.010(7) 0.010(7)
C57 0.050(8) 0.030(7) 0.058(7) -0.006(6) -0.008(7) 0.023(6)
C58 0.060(10) 0.028(8) 0.069(9) -0.011(8) -0.010(8) 0.015(7)
C59 0.059(10) 0.041(9) 0.060(9) -0.001(8) -0.009(8) 0.019(8)
C60 0.045(9) 0.039(9) 0.061(9) -0.013(8) -0.002(8) 0.023(7)

loop_
_atom_type_symbol
_atom_type_description
_atom_type_scat_dispersion_real
_atom_type_scat_dispersion_imag
_atom_type_scat_source
C C 0.0033 0.0016 'International Tables Vol C Tables 4.2.6.8 and 6.1.1.4'
H H 0.0000 0.0000 'International Tables Vol C Tables 4.2.6.8 and 6.1.1.4'
N N 0.0061 0.0033 'International Tables Vol C Tables 4.2.6.8 and 6.1.1.4'
O O 0.0106 0.0060 'International Tables Vol C Tables 4.2.6.8 and 6.1.1.4'
Cl Cl 0.1484 0.1585 'International Tables Vol C Tables 4.2.6.8 and 6.1.1.4'
Br Br -0.2901 2.4595 'International Tables Vol C Tables 4.2.6.8 and 6.1.1.4'

loop_
_geom_angle_atom_site_label_1
_geom_angle_atom_site_label_2
_geom_angle_atom_site_label_3
_geom_angle
C1 O2 C22 119.5(14)
C23 O3 C21 104.7(15)
C23 O4 C17 109.8(14)
C9 O6 C7 116.5(11)
C26 O8 C27 119.2(13)
C8 N1 C4 117.3(15)
C26 N2 C3 121.8(13)
O1 C1 O2 125.4(15)
O1 C1 C2 123.7(15)
O2 C1 C2 110.7(14)
C3 C2 C1 114.7(14)
N2 C3 C2 110.6(14)
N2 C3 C4 109.3(12)
C2 C3 C4 112.0(12)
N1 C4 C5 122.3(15)
N1 C4 C3 115.7(14)
C5 C4 C3 121.9(15)
C4 C5 C6 118.7(17)
C7 C6 C5 115.3(18)
C6 C7 C8 129.3(17)
C6 C7 O6 120.0(15)
C8 C7 O6 109.2(16)
N1 C8 C7 116.5(17)
N1 C8 Cl1 116.3(13)
C7 C8 Cl1 126.9(13)
O6 C9 C13 110.4(13)
O6 C9 C10 104.2(14)
C13 C9 C10 111.4(14)
O5 C10 C11 110.1(14)
O5 C10 C9 104.7(14)
C11 C10 C9 116.0(15)
C12 C11 C10 174.8(19)
C14 C13 C9 125.4(16)
C13 C14 C15 126.4(17)
C13 C14 Br1 121.7(13)
C15 C14 Br1 111.9(12)
C16 C15 C14 173.6(18)
C15 C16 C17 174.0(19)
C16 C17 O4 113.1(16)
C16 C17 C21 111.4(15)
O4 C17 C21 102.3(14)
C16 C17 C18 110.6(16)
O4 C17 C18 108.4(16)
C21 C17 C18 110.8(15)
C19 C18 C17 116.0(17)
C20 C19 C18 173(3)
O3 C21 C22 110.1(14)
O3 C21 C17 102.9(12)
C22 C21 C17 120.7(16)
O2 C22 C21 108.3(14)
O4 C23 O3 106.9(18)
O4 C23 C24 107(2)
O3 C23 C24 108(2)
O4 C23 C25 109(2)
O3 C23 C25 112(2)
C24 C23 C25 114(2)
O7 C26 N2 124.7(15)
O7 C26 O8 127.6(15)
N2 C26 O8 107.6(13)
C30 C27 C28 112.1(17)
C30 C27 O8 111.1(14)
C28 C27 O8 108.5(15)
C30 C27 C29 113.5(17)
C28 C27 C29 111.4(16)
O8 C27 C29 99.5(14)
C31 O10 C52 120.8(15)
C53 O11 C51 107.1(15)
C47 O12 C53 112.1(14)
C37 O14 C39 112.8(11)
C56 O16 C57 120.9(14)
C38 N3 C34 117.7(15)
C56 N4 C33 121.9(13)
O9 C31 O10 121.2(15)
O9 C31 C32 127.7(19)
O10 C31 C32 111.0(16)
C31 C32 C33 115.6(16)
N4 C33 C32 112.1(14)
N4 C33 C34 109.9(13)
C32 C33 C34 110.1(13)
N3 C34 C35 124.8(15)
N3 C34 C33 114.6(14)
C35 C34 C33 120.5(15)
C36 C35 C34 108.2(16)
C37 C36 C35 133.5(18)
C36 C37 O14 129.8(16)
C36 C37 C38 113.8(16)
O14 C37 C38 116.5(14)
N3 C38 C37 121.2(15)
N3 C38 Cl2 117.6(12)
C37 C38 Cl2 121.2(12)
O14 C39 C43 109.6(13)
O14 C39 C40 105.8(13)
C43 C39 C40 112.2(13)
O13 C40 C41 111.5(13)
O13 C40 C39 107.0(14)
C41 C40 C39 113.3(14)
C42 C41 C40 174(2)
C44 C43 C39 125.6(15)
C45 C44 C43 126.3(17)
C45 C44 Br2 113.8(13)
C43 C44 Br2 119.8(12)
C46 C45 C44 173.9(19)
C45 C46 C47 172.9(19)
O12 C47 C46 112.9(16)
O12 C47 C48 108.8(16)
C46 C47 C48 108.9(17)
O12 C47 C51 103.6(15)
C46 C47 C51 110.4(15)
C48 C47 C51 112.2(16)
C49 C48 C47 114.2(19)
C50 C49 C48 176(3)
O11 C51 C52 109.3(14)
O11 C51 C47 102.5(13)
C52 C51 C47 122.5(18)
O10 C52 C51 109.0(15)
O11 C53 O12 104.8(16)
O11 C53 C54 109(2)
O12 C53 C54 112(3)
O11 C53 C55 106(2)
O12 C53 C55 108(2)
C54 C53 C55 116(2)
O15 C56 O16 127.1(16)
O15 C56 N4 123.6(15)
O16 C56 N4 109.2(15)
C59 C57 O16 112.0(17)
C59 C57 C58 112(2)
O16 C57 C58 109.6(16)
C59 C57 C60 111.2(19)
O16 C57 C60 100.4(16)
C58 C57 C60 111.3(18)

loop_
_geom_bond_atom_site_label_1
_geom_bond_atom_site_label_2
_geom_bond_distance
Br1 C14 1.907(18)
Cl1 C8 1.720(19)
O1 C1 1.18(2)
O2 C1 1.31(2)
O2 C22 1.415(18)
O3 C23 1.41(3)
O3 C21 1.43(2)
O4 C23 1.40(3)
O4 C17 1.44(2)
O5 C10 1.43(2)
O6 C9 1.44(2)
O6 C7 1.56(2)
O7 C26 1.20(2)
O8 C26 1.37(2)
O8 C27 1.482(19)
N1 C8 1.29(2)
N1 C4 1.33(2)
N2 C26 1.34(2)
N2 C3 1.465(19)
C1 C2 1.54(2)
C2 C3 1.50(2)
C3 C4 1.51(2)
C4 C5 1.36(2)
C5 C6 1.39(2)
C6 C7 1.15(3)
C7 C8 1.43(2)
C9 C13 1.48(2)
C9 C10 1.51(2)
C10 C11 1.43(2)
C11 C12 1.13(2)
C13 C14 1.34(2)
C14 C15 1.38(2)
C15 C16 1.24(2)
C16 C17 1.38(2)
C17 C21 1.55(2)
C17 C18 1.57(3)
C18 C19 1.46(3)
C19 C20 1.19(3)
C21 C22 1.50(2)
C23 C24 1.52(4)
C23 C25 1.53(5)
C27 C30 1.46(3)
C27 C28 1.48(3)
C27 C29 1.51(3)
Br2 C44 1.922(18)
Cl2 C38 1.728(17)
O9 C31 1.17(2)
O10 C31 1.33(2)
O10 C52 1.427(19)
O11 C53 1.41(3)
O11 C51 1.44(2)
O12 C47 1.37(2)
O12 C53 1.44(3)
O13 C40 1.40(2)
O14 C37 1.425(19)
O14 C39 1.45(2)
O15 C56 1.21(2)
O16 C56 1.30(2)
O16 C57 1.49(2)
N3 C38 1.278(19)
N3 C34 1.35(2)
N4 C56 1.34(2)
N4 C33 1.451(19)
C31 C32 1.48(2)
C32 C33 1.50(3)
C33 C34 1.51(2)
C34 C35 1.39(2)
C35 C36 1.35(2)
C36 C37 1.20(3)
C37 C38 1.44(2)
C39 C43 1.46(2)
C39 C40 1.51(2)
C40 C41 1.49(2)
C41 C42 1.17(3)
C43 C44 1.39(2)
C44 C45 1.37(2)
C45 C46 1.20(2)
C46 C47 1.43(2)
C47 C48 1.54(3)
C47 C51 1.55(3)
C48 C49 1.47(3)
C49 C50 1.23(3)
C51 C52 1.50(3)
C53 C54 1.44(3)
C53 C55 1.55(4)
C57 C59 1.43(3)
C57 C58 1.49(3)
C57 C60 1.55(3)

loop_
_geom_torsion_atom_site_label_1
_geom_torsion_atom_site_label_2
_geom_torsion_atom_site_label_3
_geom_torsion_atom_site_label_4
_geom_torsion
C22 O2 C1 O1 -5(3)
C22 O2 C1 C2 171.4(13)
O1 C1 C2 C3 -7(3)
O2 C1 C2 C3 176.3(13)
C26 N2 C3 C2 -76(2)
C26 N2 C3 C4 160.0(16)
C1 C2 C3 N2 163.1(13)
C1 C2 C3 C4 -74.6(18)
C8 N1 C4 C5 -7(2)
C8 N1 C4 C3 168.0(14)
N2 C3 C4 N1 31.8(18)
C2 C3 C4 N1 -91.2(16)
N2 C3 C4 C5 -152.7(14)
C2 C3 C4 C5 84.3(19)
N1 C4 C5 C6 7(2)
C3 C4 C5 C6 -167.7(14)
C4 C5 C6 C7 -6(2)
C5 C6 C7 C8 4(3)
C5 C6 C7 O6 168.8(13)
C9 O6 C7 C6 -95(2)
C9 O6 C7 C8 72.3(16)
C4 N1 C8 C7 5(2)
C4 N1 C8 Cl1 -179.4(11)
C6 C7 C8 N1 -4(3)
O6 C7 C8 N1 -170.3(13)
C6 C7 C8 Cl1 -179.1(16)
O6 C7 C8 Cl1 15.1(18)
C7 O6 C9 C13 55.8(18)
C7 O6 C9 C10 175.5(13)
O6 C9 C10 O5 165.3(13)
C13 C9 C10 O5 -75.7(17)
O6 C9 C10 C11 -73(2)
C13 C9 C10 C11 46(2)
O5 C10 C11 C12 -49(25)
C9 C10 C11 C12 -168(24)
O6 C9 C13 C14 -99(2)
C10 C9 C13 C14 145.3(18)
C9 C13 C14 C15 167.2(17)
C9 C13 C14 Br1 -11(3)
C13 C14 C15 C16 -141(17)
Br1 C14 C15 C16 38(18)
C14 C15 C16 C17 29(33)
C15 C16 C17 O4 -171(18)
C15 C16 C17 C21 -57(19)
C15 C16 C17 C18 67(19)
C23 O4 C17 C16 124(2)
C23 O4 C17 C21 4(2)
C23 O4 C17 C18 -113(2)
C16 C17 C18 C19 -177.6(18)
O4 C17 C18 C19 58(2)
C21 C17 C18 C19 -53(2)
C17 C18 C19 C20 74(24)
C23 O3 C21 C22 165.9(19)
C23 O3 C21 C17 36(2)
C16 C17 C21 O3 -145.3(16)
O4 C17 C21 O3 -24.2(18)
C18 C17 C21 O3 91.1(17)
C16 C17 C21 C22 92(2)
O4 C17 C21 C22 -147.3(16)
C18 C17 C21 C22 -32(2)
C1 O2 C22 C21 117.1(16)
O3 C21 C22 O2 147.5(15)
C17 C21 C22 O2 -92.9(18)
C17 O4 C23 O3 19(3)
C17 O4 C23 C24 133.9(19)
C17 O4 C23 C25 -102(2)
C21 O3 C23 O4 -35(3)
C21 O3 C23 C24 -150(2)
C21 O3 C23 C25 84(2)
C3 N2 C26 O7 -5(3)
C3 N2 C26 O8 173.9(15)
C27 O8 C26 O7 -12(3)
C27 O8 C26 N2 169.2(15)
C26 O8 C27 C30 63(2)
C26 O8 C27 C28 -60(2)
C26 O8 C27 C29 -177.0(16)
C52 O10 C31 O9 -4(2)
C52 O10 C31 C32 173.3(14)
O9 C31 C32 C33 -4(3)
O10 C31 C32 C33 179.5(14)
C56 N4 C33 C32 -76(2)
C56 N4 C33 C34 161.4(16)
C31 C32 C33 N4 161.8(13)
C31 C32 C33 C34 -75.6(18)
C38 N3 C34 C35 -6(2)
C38 N3 C34 C33 170.6(13)
N4 C33 C34 N3 34(2)
C32 C33 C34 N3 -89.5(16)
N4 C33 C34 C35 -148.9(15)
C32 C33 C34 C35 87.1(19)
N3 C34 C35 C36 6(2)
C33 C34 C35 C36 -170.0(14)
C34 C35 C36 C37 2(3)
C35 C36 C37 O14 171.0(16)
C35 C36 C37 C38 -9(3)
C39 O14 C37 C36 -103.2(19)
C39 O14 C37 C38 76.6(15)
C34 N3 C38 C37 -2(2)
C34 N3 C38 Cl2 -179.6(11)
C36 C37 C38 N3 9(2)
O14 C37 C38 N3 -171.3(13)
C36 C37 C38 Cl2 -173.9(12)
O14 C37 C38 Cl2 6.2(18)
C37 O14 C39 C43 56.6(16)
C37 O14 C39 C40 177.8(12)
O14 C39 C40 O13 164.0(12)
C43 C39 C40 O13 -76.5(17)
O14 C39 C40 C41 -72.7(17)
C43 C39 C40 C41 47(2)
O13 C40 C41 C42 -4(19)
C39 C40 C41 C42 -125(18)
O14 C39 C43 C44 -102.5(19)
C40 C39 C43 C44 140.3(18)
C39 C43 C44 C45 166.5(18)
C39 C43 C44 Br2 -9(2)
C43 C44 C45 C46 -169(19)
Br2 C44 C45 C46 8(21)
C44 C45 C46 C47 60(32)
C53 O12 C47 C46 126(2)
C53 O12 C47 C48 -113(2)
C53 O12 C47 C51 7(2)
C45 C46 C47 O12 -171(17)
C45 C46 C47 C48 68(18)
C45 C46 C47 C51 -55(18)
O12 C47 C48 C49 63(2)
C46 C47 C48 C49 -173.9(17)
C51 C47 C48 C49 -51(2)
C47 C48 C49 C50 106(40)
C53 O11 C51 C52 163(2)
C53 O11 C51 C47 32(2)
O12 C47 C51 O11 -23.2(19)
C46 C47 C51 O11 -144.4(16)
C48 C47 C51 O11 94.0(18)
O12 C47 C51 C52 -146.1(16)
C46 C47 C51 C52 93(2)
C48 C47 C51 C52 -29(2)
C31 O10 C52 C51 112.7(18)
O11 C51 C52 O10 146.4(16)
C47 C51 C52 O10 -94(2)
C51 O11 C53 O12 -28(2)
C51 O11 C53 C54 -149(2)
C51 O11 C53 C55 86(2)
C47 O12 C53 O11 13(3)
C47 O12 C53 C54 130(2)
C47 O12 C53 C55 -100(2)
C57 O16 C56 O15 -7(3)
C57 O16 C56 N4 168.5(16)
C33 N4 C56 O15 -7(3)
C33 N4 C56 O16 176.7(16)
C56 O16 C57 C59 63(3)
C56 O16 C57 C58 -62(2)
C56 O16 C57 C60 -179.1(17)
